data_1550736
loop_
_publ_author_name
'Zhou, Jiawang'
'Wu, Yilei'
'Roy, Indranil'
'Samanta, Avik'
'Stoddart, J. Fraser'
'Young, Ryan Michael'
'Wasielewski, Michael R.'

_publ_section_title
;
 Choosing Sides: Unusual Ultrafast Charge Transfer Pathways in an
 Asymmetric Electron-Accepting Cyclophane that Binds an Electron Donor
;
_journal_name_full 'Chemical Science'
_journal_paper_doi 10.1039/C8SC05514A
_journal_year 2019
_chemical_formula_moiety 'C44 H32 N8 S4, 2(C20 H12), 4(F6 P), 2(C2 H3 N)'
_chemical_formula_sum 'C88 H62 F24 N10 P4 S4'
_chemical_formula_weight 1967.59
_space_group_crystal_system triclinic
_space_group_IT_number 2
_space_group_name_Hall '-P 1'
_space_group_name_H-M_alt 'P -1'
_symmetry_space_group_name_Hall '-P 1'
_symmetry_space_group_name_H-M 'P -1'
_atom_sites_solution_hydrogens geom
_atom_sites_solution_primary dual
_audit_creation_date 2017-10-18
_audit_creation_method
;
Olex2 1.2
(compiled 2017.08.10 svn.r3458 for OlexSys, GUI svn.r5381)
;
_audit_update_record
;
2018-10-09 deposited with the CCDC.    2019-03-07 downloaded from the CCDC.
;
_cell_angle_alpha 102.138(2)
_cell_angle_beta 95.368(2)
_cell_angle_gamma 103.900(2)
_cell_formula_units_Z 1
_cell_length_a 10.3592(4)
_cell_length_b 10.5764(4)
_cell_length_c 19.6578(8)
_cell_measurement_reflns_used 9929
_cell_measurement_temperature 100(2)
_cell_measurement_theta_max 65.158
_cell_measurement_theta_min 4.437
_cell_volume 2020.27(14)
_computing_cell_refinement 'SAINT V8.38A (?, 2016)'
_computing_data_collection 'APEX2 V2014.11-0 (Bruker, 2014)'
_computing_data_reduction 'SAINT V8.38A (?, 2016)'
_computing_molecular_graphics 'Olex2 (Dolomanov et al., 2009)'
_computing_publication_material 'Olex2 (Dolomanov et al., 2009)'
_computing_structure_refinement 'ShelXL (Sheldrick, 2015)'
_computing_structure_solution 'ShelXT (Sheldrick, 2015)'
_diffrn_ambient_temperature 100.01
_diffrn_detector_area_resol_mean 8
_diffrn_measured_fraction_theta_full 0.997
_diffrn_measured_fraction_theta_max 0.997
_diffrn_measurement_device_type 'Bruker Kappa APEX CCD area detector'
_diffrn_measurement_method '\w and \f scans'
_diffrn_radiation_monochromator 'MX optics'
_diffrn_radiation_type CuK\a
_diffrn_radiation_wavelength 1.54178
_diffrn_reflns_av_R_equivalents 0.0335
_diffrn_reflns_av_unetI/netI 0.0256
_diffrn_reflns_Laue_measured_fraction_full 0.997
_diffrn_reflns_Laue_measured_fraction_max 0.997
_diffrn_reflns_limit_h_max 12
_diffrn_reflns_limit_h_min -12
_diffrn_reflns_limit_k_max 12
_diffrn_reflns_limit_k_min -12
_diffrn_reflns_limit_l_max 23
_diffrn_reflns_limit_l_min -23
_diffrn_reflns_number 33529
_diffrn_reflns_point_group_measured_fraction_full 0.997
_diffrn_reflns_point_group_measured_fraction_max 0.997
_diffrn_reflns_theta_full 65.177
_diffrn_reflns_theta_max 65.177
_diffrn_reflns_theta_min 4.437
_diffrn_source microsource
_exptl_absorpt_coefficient_mu 2.823
_exptl_absorpt_correction_T_max 0.7526
_exptl_absorpt_correction_T_min 0.6412
_exptl_absorpt_correction_type multi-scan
_exptl_absorpt_process_details
'SADABS-2016/2 (Bruker,2016/2) was used for absorption correction. wR2(int) was 0.0927 before and 0.0470 after correction. The Ratio of minimum to maximum transmission is 0.8520. The \l/2 correction factor is Not present.'
_exptl_crystal_colour purple
_exptl_crystal_density_diffrn 1.617
_exptl_crystal_description plate
_exptl_crystal_F_000 1000
_exptl_crystal_recrystallization_method 'The material was recrystallised from --- by as supplied'
_exptl_crystal_size_max 0.187
_exptl_crystal_size_mid 0.077
_exptl_crystal_size_min 0.011
_refine_diff_density_max 0.492
_refine_diff_density_min -0.350
_refine_diff_density_rms 0.051
_refine_ls_extinction_method none
_refine_ls_goodness_of_fit_ref 1.039
_refine_ls_hydrogen_treatment constr
_refine_ls_matrix_type full
_refine_ls_number_parameters 642
_refine_ls_number_reflns 6894
_refine_ls_number_restraints 66
_refine_ls_restrained_S_all 1.034
_refine_ls_R_factor_all 0.0449
_refine_ls_R_factor_gt 0.0370
_refine_ls_shift/su_max 0.001
_refine_ls_shift/su_mean 0.000
_refine_ls_structure_factor_coef Fsqd
_refine_ls_weighting_details 'w=1/[\s^2^(Fo^2^)+(0.0526P)^2^+1.0975P] where P=(Fo^2^+2Fc^2^)/3'
_refine_ls_weighting_scheme calc
_refine_ls_wR_factor_gt 0.0962
_refine_ls_wR_factor_ref 0.1019
_reflns_Friedel_coverage 0.000
_reflns_number_gt 5853
_reflns_number_total 6894
_reflns_threshold_expression 'I > 2\s(I)'
_cod_data_source_file c8sc05514a2.cif
_cod_data_source_block cx1090
_cod_original_cell_volume 2020.28(14)
_cod_database_code 1550736
_shelx_shelxl_version_number 2017/1
_shelx_space_group_comment
;
The symmetry employed for this shelxl refinement is uniquely defined
by the following loop, which should always be used as a source of
symmetry information in preference to the above space-group names.
They are only intended as comments.
;
_shelx_estimated_absorpt_t_max 0.970
_shelx_estimated_absorpt_t_min 0.620
_olex2_refinement_description
;
1. Fixed Uiso
 At 1.2 times of:
  All C(H) groups, All C(H,H) groups
 At 1.5 times of:
  All C(H,H,H) groups
2. Rigid body (RIGU) restrains
 S1, S1A, S2, S2A, N2, N2A, N3, N3A, C15, C15A, C17, C17A
 with sigma for 1-2 distances of 0.001 and sigma for 1-3 distances of 0.001
3. Others
 Sof(S1A)=Sof(S2A)=Sof(N2A)=Sof(N3A)=Sof(C15A)=Sof(C17A)=1-FVAR(1)
 Sof(S1)=Sof(S2)=Sof(N2)=Sof(N3)=Sof(C15)=Sof(C17)=FVAR(1)
4.a Secondary CH2 refined with riding coordinates:
 C1(H1A,H1B), C8(H8A,H8B)
4.b Aromatic/amide H refined with riding coordinates:
 C3(H3), C4(H4), C6(H6), C7(H7), C9(H9), C10(H10), C12(H12), C13(H13),
 C19(H19), C20(H20), C21(H21), C22(H22), C35(H35), C36(H36), C37(H37), C39(H39),
  C40(H40), C41(H41), C25(H25), C26(H26), C27(H27), C29(H29), C30(H30), C31(H31)
4.c Idealised Me refined as rotating group:
 C44(H44A,H44B,H44C)
;
_olex2_date_sample_data_collection 2017-10-17
_olex2_date_sample_submission 2017-10-17
_olex2_diffrn_ambient_temperature_device 'Oxford Cryosystems'
_olex2_exptl_crystal_mounting_method 'The crystal was mounted on a MITIGEN holder in Paratone oil'
_olex2_submission_original_sample_id cx1090
_olex2_submission_special_instructions 'No special instructions were received'

loop_
_space_group_symop_operation_xyz
'x, y, z'
'-x, -y, -z'

loop_
_atom_site_label
_atom_site_type_symbol
_atom_site_fract_x
_atom_site_fract_y
_atom_site_fract_z
_atom_site_U_iso_or_equiv
_atom_site_adp_type
_atom_site_occupancy
_atom_site_site_symmetry_order
_atom_site_calc_flag
_atom_site_refinement_flags_posn
_atom_site_refinement_flags_adp
_atom_site_refinement_flags_occupancy
_atom_site_disorder_assembly
_atom_site_disorder_group
S1 S -0.20329(11) 0.11350(10) 0.90899(4) 0.0243(2) Uani 0.745(3) 1 d . U P A 1
S1A S 0.1130(3) 0.1636(4) 0.92239(17) 0.0264(8) Uani 0.255(3) 1 d . U P A 2
S2 S 0.12188(11) 0.20079(14) 1.06343(5) 0.0212(3) Uani 0.745(3) 1 d . U P A 1
S2A S -0.1904(3) 0.1364(5) 1.04228(18) 0.0263(8) Uani 0.255(3) 1 d . U P A 2
N1 N -0.05898(18) 0.10383(17) 0.65464(8) 0.0292(4) Uani 1 1 d . . . . .
N2 N 0.0567(4) 0.1565(4) 0.9158(2) 0.0247(8) Uani 0.745(3) 1 d . U P A 1
N2A N -0.1466(12) 0.1119(10) 0.8981(5) 0.026(2) Uani 0.255(3) 1 d . U P A 2
N3 N -0.1394(4) 0.1538(5) 1.0556(2) 0.0239(9) Uani 0.745(3) 1 d . U P A 1
N3A N 0.0693(10) 0.1864(13) 1.0659(5) 0.020(2) Uani 0.255(3) 1 d . U P A 2
N4 N -0.02108(16) 0.26109(16) 1.31841(8) 0.0241(4) Uani 1 1 d . . . . .
C1 C 0.0157(2) 0.6835(2) 0.60438(10) 0.0293(5) Uani 1 1 d . . . . .
H1A H 0.100666 0.725026 0.588974 0.035 Uiso 1 1 calc R . . . .
H1B H -0.059415 0.703392 0.577337 0.035 Uiso 1 1 calc R . . . .
C2 C -0.0049(2) 0.5343(2) 0.59161(9) 0.0257(4) Uani 1 1 d . . . . .
C3 C -0.1328(2) 0.4487(2) 0.58242(10) 0.0281(5) Uani 1 1 d . . . . .
H3 H -0.208862 0.483814 0.580323 0.034 Uiso 1 1 calc R . . . .
C4 C -0.1512(2) 0.3124(2) 0.57627(10) 0.0293(5) Uani 1 1 d . . . . .
H4 H -0.239312 0.254555 0.570102 0.035 Uiso 1 1 calc R . . . .
C5 C -0.0394(2) 0.2605(2) 0.57917(10) 0.0289(5) Uani 1 1 d . . . . .
C6 C 0.0881(2) 0.3454(2) 0.58619(10) 0.0334(5) Uani 1 1 d . . . . .
H6 H 0.164064 0.309899 0.586704 0.040 Uiso 1 1 calc R . . . .
C7 C 0.1060(2) 0.4818(2) 0.59248(10) 0.0312(5) Uani 1 1 d . . . . .
H7 H 0.193920 0.539345 0.597378 0.037 Uiso 1 1 calc R . . . .
C8 C -0.0589(3) 0.1147(2) 0.57997(10) 0.0348(5) Uani 1 1 d . . . . .
H8A H -0.145243 0.059858 0.550851 0.042 Uiso 1 1 calc R . . . .
H8B H 0.014888 0.081663 0.560449 0.042 Uiso 1 1 calc R . . . .
C9 C 0.0591(2) 0.1340(2) 0.69714(11) 0.0322(5) Uani 1 1 d . . . . .
H9 H 0.140751 0.151923 0.678116 0.039 Uiso 1 1 calc R . . . .
C10 C 0.0633(2) 0.1393(2) 0.76757(11) 0.0296(5) Uani 1 1 d . . . . .
H10 H 0.147222 0.159185 0.797013 0.035 Uiso 1 1 calc R . . . .
C11 C -0.0558(2) 0.11548(19) 0.79575(10) 0.0248(4) Uani 1 1 d . . . . .
C12 C -0.1772(2) 0.0816(2) 0.75013(11) 0.0288(5) Uani 1 1 d . . . . .
H12 H -0.260244 0.062381 0.767727 0.035 Uiso 1 1 calc R . . . .
C13 C -0.1761(2) 0.0762(2) 0.67976(11) 0.0313(5) Uani 1 1 d . . . . .
H13 H -0.258701 0.052887 0.648706 0.038 Uiso 1 1 calc R . . . .
C14 C -0.0520(2) 0.12891(19) 0.87150(10) 0.0240(4) Uani 1 1 d . . . . .
C15 C 0.0258(7) 0.1664(10) 0.9821(2) 0.0200(10) Uani 0.745(3) 1 d . U P A 1
C15A C -0.1096(15) 0.1353(19) 0.9716(6) 0.021(2) Uani 0.255(3) 1 d . U P A 2
C16 C -0.02988(19) 0.18078(18) 1.09870(10) 0.0213(4) Uani 1 1 d . . . . .
C17 C -0.1073(5) 0.1457(7) 0.98980(18) 0.0227(9) Uani 0.745(3) 1 d . U P A 1
C17A C 0.033(2) 0.164(3) 0.9939(8) 0.024(3) Uani 0.255(3) 1 d . U P A 2
C18 C -0.02569(19) 0.20220(18) 1.17495(10) 0.0214(4) Uani 1 1 d . . . . .
C19 C 0.0952(2) 0.23530(19) 1.22068(10) 0.0242(4) Uani 1 1 d . . . . .
H19 H 0.177372 0.237937 1.202487 0.029 Uiso 1 1 calc R . . . .
C20 C 0.0950(2) 0.26403(19) 1.29204(10) 0.0251(4) Uani 1 1 d . . . . .
H20 H 0.177292 0.286206 1.323172 0.030 Uiso 1 1 calc R . . . .
C21 C -0.1397(2) 0.2251(2) 1.27531(11) 0.0276(4) Uani 1 1 d . . . . .
H21 H -0.220646 0.221110 1.294812 0.033 Uiso 1 1 calc R . . . .
C22 C -0.1447(2) 0.1942(2) 1.20366(10) 0.0258(4) Uani 1 1 d . . . . .
H22 H -0.228859 0.167356 1.173683 0.031 Uiso 1 1 calc R . . . .
C33 C -0.5254(2) 0.0745(2) 0.94931(12) 0.0334(5) Uani 1 1 d . . . . .
C34 C -0.5332(2) 0.1260(2) 1.02154(12) 0.0335(5) Uani 1 1 d . . . . .
C35 C -0.5688(2) 0.2450(2) 1.04014(13) 0.0395(5) Uani 1 1 d . . . . .
H35 H -0.575184 0.279704 1.088010 0.047 Uiso 1 1 calc R . . . .
C36 C -0.5957(2) 0.3156(3) 0.99029(14) 0.0450(6) Uani 1 1 d . . . . .
H36 H -0.621320 0.396406 1.004637 0.054 Uiso 1 1 calc R . . . .
C37 C -0.5857(2) 0.2699(3) 0.92136(14) 0.0457(6) Uani 1 1 d . . . . .
H37 H -0.602105 0.320127 0.888258 0.055 Uiso 1 1 calc R . . . .
C38 C -0.5510(2) 0.1481(2) 0.89890(12) 0.0381(5) Uani 1 1 d . . . . .
C39 C -0.5421(2) 0.0976(3) 0.82744(13) 0.0417(6) Uani 1 1 d . . . . .
H39 H -0.554962 0.148358 0.794051 0.050 Uiso 1 1 calc R . . . .
C40 C -0.5153(2) -0.0233(3) 0.80615(12) 0.0413(6) Uani 1 1 d . . . . .
H40 H -0.511620 -0.057282 0.757837 0.050 Uiso 1 1 calc R . . . .
C41 C -0.4931(2) -0.0977(2) 0.85488(12) 0.0401(6) Uani 1 1 d . . . . .
H41 H -0.476199 -0.182554 0.838761 0.048 Uiso 1 1 calc R . . . .
C42 C -0.4951(2) -0.0511(2) 0.92630(12) 0.0343(5) Uani 1 1 d . . . . .
C23 C 0.0004(2) 0.48603(19) 0.92580(12) 0.0339(5) Uani 1 1 d . . . . .
C24 C 0.1248(2) 0.5266(2) 0.97235(12) 0.0353(5) Uani 1 1 d . . . . .
C25 C 0.2429(3) 0.5549(2) 0.94396(15) 0.0459(6) Uani 1 1 d . . . . .
H25 H 0.326191 0.585803 0.974796 0.055 Uiso 1 1 calc R . . . .
C26 C 0.2441(3) 0.5400(3) 0.87218(16) 0.0524(7) Uani 1 1 d . . . . .
H26 H 0.327353 0.559011 0.854765 0.063 Uiso 1 1 calc R . . . .
C27 C 0.1267(3) 0.4982(2) 0.82679(14) 0.0496(7) Uani 1 1 d . . . . .
H27 H 0.128720 0.486279 0.777670 0.059 Uiso 1 1 calc R . . . .
C28 C 0.0014(3) 0.4721(2) 0.85171(13) 0.0405(6) Uani 1 1 d . . . . .
C29 C -0.1217(3) 0.4355(2) 0.80617(14) 0.0484(7) Uani 1 1 d . . . . .
H29 H -0.121526 0.426394 0.757063 0.058 Uiso 1 1 calc R . . . .
C30 C -0.2405(3) 0.4130(2) 0.83127(14) 0.0508(7) Uani 1 1 d . . . . .
H30 H -0.322672 0.389261 0.799843 0.061 Uiso 1 1 calc R . . . .
C31 C -0.2424(3) 0.4249(2) 0.90374(14) 0.0441(6) Uani 1 1 d . . . . .
H31 H -0.326601 0.408050 0.920384 0.053 Uiso 1 1 calc R . . . .
C32 C -0.1247(2) 0.4604(2) 0.95183(12) 0.0343(5) Uani 1 1 d . . . . .
P2 P 0.33667(6) 0.00377(6) 0.60320(3) 0.03084(15) Uani 1 1 d . . . . .
F7 F 0.32982(14) 0.15226(13) 0.60317(7) 0.0437(3) Uani 1 1 d . . . . .
F8 F 0.33806(13) -0.14696(13) 0.60405(7) 0.0418(3) Uani 1 1 d . . . . .
F9 F 0.49334(14) 0.05494(16) 0.63096(8) 0.0543(4) Uani 1 1 d . . . . .
F10 F 0.30371(14) 0.02551(15) 0.68220(7) 0.0464(4) Uani 1 1 d . . . . .
F11 F 0.17646(12) -0.04830(12) 0.57567(6) 0.0343(3) Uani 1 1 d . . . . .
F12 F 0.36353(13) -0.02113(13) 0.52379(6) 0.0376(3) Uani 1 1 d . . . . .
P1 P 0.49906(6) 0.56743(7) 0.70554(3) 0.03896(17) Uani 1 1 d . . . . .
F1 F 0.43572(15) 0.53745(19) 0.62511(7) 0.0648(5) Uani 1 1 d . . . . .
F2 F 0.56400(16) 0.59932(17) 0.78652(7) 0.0603(5) Uani 1 1 d . . . . .
F3 F 0.58988(15) 0.71157(17) 0.70184(9) 0.0609(4) Uani 1 1 d . . . . .
F4 F 0.38202(12) 0.63526(14) 0.72831(7) 0.0425(3) Uani 1 1 d . . . . .
F5 F 0.41038(19) 0.42775(17) 0.71096(10) 0.0733(5) Uani 1 1 d . . . . .
F6 F 0.61747(15) 0.50238(18) 0.68299(8) 0.0602(4) Uani 1 1 d . . . . .
N5 N -0.2481(2) -0.2032(2) 0.56476(11) 0.0449(5) Uani 1 1 d . . . . .
C43 C -0.3555(2) -0.2436(2) 0.53581(11) 0.0332(5) Uani 1 1 d . . . . .
C44 C -0.4925(2) -0.2944(2) 0.49910(13) 0.0387(5) Uani 1 1 d . . . . .
H44A H -0.493704 -0.352689 0.453020 0.058 Uiso 1 1 calc GR . . . .
H44B H -0.528001 -0.219052 0.492661 0.058 Uiso 1 1 calc GR . . . .
H44C H -0.548467 -0.345788 0.526818 0.058 Uiso 1 1 calc GR . . . .

loop_
_atom_site_aniso_label
_atom_site_aniso_U_11
_atom_site_aniso_U_22
_atom_site_aniso_U_33
_atom_site_aniso_U_23
_atom_site_aniso_U_13
_atom_site_aniso_U_12
S1 0.0255(5) 0.0297(4) 0.0168(4) 0.0044(3) -0.0004(3) 0.0080(4)
S1A 0.0291(18) 0.0332(13) 0.0174(11) 0.0040(9) 0.0034(13) 0.0109(16)
S2 0.0213(6) 0.0269(5) 0.0162(4) 0.0053(3) 0.0021(4) 0.0082(5)
S2A 0.0235(19) 0.0334(16) 0.0209(14) 0.0073(12) 0.0015(13) 0.0056(17)
N1 0.0444(11) 0.0319(9) 0.0161(8) 0.0026(7) 0.0025(8) 0.0225(8)
N2 0.032(2) 0.0235(15) 0.0199(13) 0.0037(11) 0.0026(16) 0.012(2)
N2A 0.033(5) 0.026(4) 0.021(2) 0.003(3) 0.001(3) 0.012(5)
N3 0.026(2) 0.0234(18) 0.0214(15) 0.0056(14) 0.0020(16) 0.005(2)
N3A 0.021(5) 0.020(4) 0.022(2) 0.008(3) 0.005(3) 0.006(5)
N4 0.0303(9) 0.0264(9) 0.0179(8) 0.0093(7) 0.0026(7) 0.0088(7)
C1 0.0349(12) 0.0389(12) 0.0157(10) 0.0105(9) 0.0024(8) 0.0103(10)
C2 0.0327(11) 0.0379(11) 0.0095(9) 0.0071(8) 0.0038(8) 0.0139(10)
C3 0.0293(11) 0.0384(12) 0.0192(10) 0.0039(9) -0.0015(8) 0.0182(10)
C4 0.0305(11) 0.0358(12) 0.0207(10) 0.0025(9) -0.0012(8) 0.0128(9)
C5 0.0433(13) 0.0380(12) 0.0096(9) 0.0026(8) 0.0029(8) 0.0219(10)
C6 0.0382(13) 0.0549(14) 0.0186(10) 0.0117(10) 0.0098(9) 0.0299(11)
C7 0.0308(11) 0.0484(13) 0.0184(10) 0.0108(9) 0.0070(9) 0.0143(10)
C8 0.0543(14) 0.0418(13) 0.0141(10) 0.0035(9) 0.0042(9) 0.0271(11)
C9 0.0372(12) 0.0406(12) 0.0261(11) 0.0083(9) 0.0062(9) 0.0236(10)
C10 0.0343(12) 0.0350(11) 0.0228(11) 0.0066(9) -0.0002(9) 0.0178(10)
C11 0.0354(11) 0.0205(9) 0.0197(10) 0.0033(8) 0.0001(8) 0.0125(9)
C12 0.0320(11) 0.0303(11) 0.0233(11) 0.0032(8) 0.0024(9) 0.0105(9)
C13 0.0367(12) 0.0326(11) 0.0224(11) 0.0006(9) -0.0052(9) 0.0141(10)
C14 0.0306(11) 0.0209(10) 0.0199(10) 0.0036(8) 0.0002(10) 0.0084(9)
C15 0.0267(14) 0.017(2) 0.0166(14) 0.0031(19) -0.0021(12) 0.0094(14)
C15A 0.026(3) 0.013(6) 0.021(3) 0.004(3) 0.003(2) 0.003(3)
C16 0.0246(11) 0.0187(9) 0.0216(10) 0.0062(8) 0.0023(9) 0.0070(8)
C17 0.0272(13) 0.022(2) 0.0174(13) 0.0026(18) -0.0025(12) 0.0082(13)
C17A 0.026(3) 0.027(9) 0.021(3) 0.007(3) 0.005(2) 0.007(4)
C18 0.0271(10) 0.0186(9) 0.0201(10) 0.0069(7) 0.0029(8) 0.0072(8)
C19 0.0247(10) 0.0242(10) 0.0255(10) 0.0064(8) 0.0044(8) 0.0095(8)
C20 0.0246(10) 0.0260(10) 0.0247(10) 0.0071(8) -0.0018(8) 0.0077(8)
C21 0.0255(11) 0.0342(11) 0.0250(11) 0.0112(9) 0.0050(8) 0.0076(9)
C22 0.0222(10) 0.0314(11) 0.0230(10) 0.0096(8) -0.0002(8) 0.0045(8)
C33 0.0193(10) 0.0385(12) 0.0358(13) 0.0039(10) 0.0025(9) 0.0003(9)
C34 0.0196(10) 0.0392(12) 0.0350(12) 0.0020(10) 0.0050(9) 0.0008(9)
C35 0.0286(12) 0.0459(14) 0.0401(14) 0.0030(11) 0.0072(10) 0.0081(10)
C36 0.0375(13) 0.0483(14) 0.0506(16) 0.0073(12) 0.0073(11) 0.0178(12)
C37 0.0359(13) 0.0547(15) 0.0491(16) 0.0150(12) 0.0035(11) 0.0158(12)
C38 0.0241(11) 0.0478(14) 0.0384(13) 0.0080(11) 0.0014(10) 0.0053(10)
C39 0.0292(12) 0.0531(15) 0.0377(14) 0.0104(11) -0.0005(10) 0.0040(11)
C40 0.0293(12) 0.0582(16) 0.0283(12) 0.0046(11) 0.0005(10) 0.0028(11)
C41 0.0310(12) 0.0431(13) 0.0373(13) -0.0006(11) 0.0021(10) 0.0032(10)
C42 0.0203(11) 0.0410(12) 0.0343(12) 0.0020(10) 0.0045(9) 0.0004(9)
C23 0.0477(14) 0.0165(10) 0.0391(13) 0.0095(9) 0.0034(11) 0.0107(9)
C24 0.0441(13) 0.0217(10) 0.0438(14) 0.0132(9) 0.0062(11) 0.0115(10)
C25 0.0457(15) 0.0399(13) 0.0580(17) 0.0239(12) 0.0106(12) 0.0113(12)
C26 0.0592(17) 0.0482(15) 0.0615(18) 0.0263(14) 0.0218(15) 0.0201(14)
C27 0.083(2) 0.0321(13) 0.0426(15) 0.0153(11) 0.0226(15) 0.0212(13)
C28 0.0638(16) 0.0219(11) 0.0386(13) 0.0106(10) 0.0054(12) 0.0146(11)
C29 0.077(2) 0.0280(12) 0.0385(14) 0.0073(10) -0.0038(13) 0.0163(13)
C30 0.0639(18) 0.0326(13) 0.0493(16) 0.0056(11) -0.0175(14) 0.0139(13)
C31 0.0457(14) 0.0312(12) 0.0544(16) 0.0098(11) -0.0020(12) 0.0125(11)
C32 0.0430(13) 0.0187(10) 0.0423(13) 0.0106(9) 0.0008(10) 0.0097(9)
P2 0.0340(3) 0.0367(3) 0.0255(3) 0.0087(2) 0.0050(2) 0.0153(2)
F7 0.0526(8) 0.0333(7) 0.0452(8) 0.0066(6) 0.0074(6) 0.0143(6)
F8 0.0484(8) 0.0450(8) 0.0460(8) 0.0219(6) 0.0165(6) 0.0255(6)
F9 0.0361(8) 0.0667(10) 0.0559(9) 0.0087(8) -0.0011(7) 0.0140(7)
F10 0.0547(9) 0.0670(9) 0.0248(7) 0.0105(6) 0.0044(6) 0.0308(8)
F11 0.0352(7) 0.0402(7) 0.0305(7) 0.0079(5) 0.0056(5) 0.0157(6)
F12 0.0450(8) 0.0426(7) 0.0313(7) 0.0115(6) 0.0140(6) 0.0176(6)
P1 0.0346(3) 0.0582(4) 0.0253(3) 0.0009(3) 0.0033(2) 0.0233(3)
F1 0.0528(9) 0.1143(14) 0.0276(8) -0.0041(8) -0.0011(7) 0.0440(10)
F2 0.0727(11) 0.0893(12) 0.0294(8) 0.0023(7) -0.0012(7) 0.0555(10)
F3 0.0390(8) 0.0745(11) 0.0727(11) 0.0210(9) 0.0139(8) 0.0169(8)
F4 0.0330(7) 0.0578(8) 0.0369(7) 0.0009(6) 0.0053(6) 0.0215(6)
F5 0.0800(12) 0.0547(10) 0.0858(13) 0.0052(9) 0.0261(10) 0.0243(9)
F6 0.0525(9) 0.0928(12) 0.0397(8) -0.0031(8) 0.0053(7) 0.0447(9)
N5 0.0476(13) 0.0541(13) 0.0393(12) 0.0168(10) -0.0010(10) 0.0235(11)
C43 0.0424(14) 0.0376(12) 0.0286(12) 0.0119(10) 0.0083(10) 0.0234(11)
C44 0.0345(12) 0.0427(13) 0.0400(13) 0.0081(11) 0.0077(10) 0.0135(11)

loop_
_atom_type_symbol
_atom_type_description
_atom_type_scat_dispersion_real
_atom_type_scat_dispersion_imag
_atom_type_scat_source
C C 0.0181 0.0091 'International Tables Vol C Tables 4.2.6.8 and 6.1.1.4'
H H 0.0000 0.0000 'International Tables Vol C Tables 4.2.6.8 and 6.1.1.4'
F F 0.0727 0.0534 'International Tables Vol C Tables 4.2.6.8 and 6.1.1.4'
N N 0.0311 0.0180 'International Tables Vol C Tables 4.2.6.8 and 6.1.1.4'
P P 0.2955 0.4335 'International Tables Vol C Tables 4.2.6.8 and 6.1.1.4'
S S 0.3331 0.5567 'International Tables Vol C Tables 4.2.6.8 and 6.1.1.4'

loop_
_geom_angle_atom_site_label_1
_geom_angle_atom_site_label_2
_geom_angle_atom_site_label_3
_geom_angle
_geom_angle_site_symmetry_1
_geom_angle_site_symmetry_3
C17 S1 C14 87.92(17) . .
C17A S1A C14 86.4(7) . .
C15 S2 C16 87.0(2) . .
C15A S2A C16 89.5(5) . .
C9 N1 C8 119.02(19) . .
C13 N1 C8 119.67(18) . .
C13 N1 C9 121.02(18) . .
C14 N2 C15 109.6(4) . .
C14 N2A C15A 109.9(9) . .
C16 N3 C17 108.0(3) . .
C16 N3A C17A 112.8(11) . .
C20 N4 C1 119.16(17) . 2_567
C21 N4 C1 119.53(17) . 2_567
C21 N4 C20 120.77(17) . .
N4 C1 H1A 110.1 2_567 .
N4 C1 H1B 110.1 2_567 .
N4 C1 C2 108.13(15) 2_567 .
H1A C1 H1B 108.4 . .
C2 C1 H1A 110.1 . .
C2 C1 H1B 110.1 . .
C3 C2 C1 120.80(18) . .
C3 C2 C7 119.36(19) . .
C7 C2 C1 119.8(2) . .
C2 C3 H3 119.6 . .
C2 C3 C4 120.85(19) . .
C4 C3 H3 119.6 . .
C3 C4 H4 120.2 . .
C3 C4 C5 119.7(2) . .
C5 C4 H4 120.2 . .
C4 C5 C8 119.4(2) . .
C6 C5 C4 119.5(2) . .
C6 C5 C8 120.93(19) . .
C5 C6 H6 119.7 . .
C5 C6 C7 120.61(19) . .
C7 C6 H6 119.7 . .
C2 C7 H7 120.0 . .
C6 C7 C2 120.0(2) . .
C6 C7 H7 120.0 . .
N1 C8 C5 108.02(16) . .
N1 C8 H8A 110.1 . .
N1 C8 H8B 110.1 . .
C5 C8 H8A 110.1 . .
C5 C8 H8B 110.1 . .
H8A C8 H8B 108.4 . .
N1 C9 H9 119.6 . .
N1 C9 C10 120.8(2) . .
C10 C9 H9 119.6 . .
C9 C10 H10 120.1 . .
C9 C10 C11 119.7(2) . .
C11 C10 H10 120.1 . .
C10 C11 C12 118.25(18) . .
C10 C11 C14 120.09(18) . .
C12 C11 C14 121.65(19) . .
C11 C12 H12 120.1 . .
C13 C12 C11 119.8(2) . .
C13 C12 H12 120.1 . .
N1 C13 C12 120.34(19) . .
N1 C13 H13 119.8 . .
C12 C13 H13 119.8 . .
N2 C14 S1 115.3(2) . .
N2 C14 C11 124.3(2) . .
N2A C14 S1A 120.4(4) . .
N2A C14 C11 123.5(4) . .
C11 C14 S1 120.29(15) . .
C11 C14 S1A 115.98(19) . .
N2 C15 S2 133.1(5) . .
N2 C15 C17 117.6(4) . .
C17 C15 S2 109.4(3) . .
N2A C15A S2A 136.4(11) . .
N2A C15A C17A 114.0(12) . .
C17A C15A S2A 109.6(10) . .
N3 C16 S2 117.5(2) . .
N3 C16 C18 123.1(2) . .
N3A C16 S2A 113.9(5) . .
N3A C16 C18 126.5(5) . .
C18 C16 S2 119.32(15) . .
C18 C16 S2A 119.57(18) . .
N3 C17 S1 132.4(4) . .
N3 C17 C15 118.1(4) . .
C15 C17 S1 109.6(3) . .
N3A C17A S1A 136.9(15) . .
N3A C17A C15A 114.0(15) . .
C15A C17A S1A 109.0(10) . .
C19 C18 C16 121.85(18) . .
C22 C18 C16 119.72(17) . .
C22 C18 C19 118.40(18) . .
C18 C19 H19 120.2 . .
C20 C19 C18 119.70(18) . .
C20 C19 H19 120.2 . .
N4 C20 C19 120.61(18) . .
N4 C20 H20 119.7 . .
C19 C20 H20 119.7 . .
N4 C21 H21 119.6 . .
N4 C21 C22 120.73(18) . .
C22 C21 H21 119.6 . .
C18 C22 H22 120.2 . .
C21 C22 C18 119.69(18) . .
C21 C22 H22 120.2 . .
C34 C33 C42 121.1(2) . .
C38 C33 C34 119.5(2) . .
C38 C33 C42 119.3(2) . .
C33 C34 C42 119.6(2) . 2_457
C35 C34 C33 118.5(2) . .
C35 C34 C42 121.9(2) . 2_457
C34 C35 H35 119.2 . .
C34 C35 C36 121.6(2) . .
C36 C35 H35 119.2 . .
C35 C36 H36 119.6 . .
C37 C36 C35 120.8(2) . .
C37 C36 H36 119.6 . .
C36 C37 H37 119.9 . .
C36 C37 C38 120.2(2) . .
C38 C37 H37 119.9 . .
C37 C38 C33 119.2(2) . .
C37 C38 C39 121.3(2) . .
C39 C38 C33 119.5(2) . .
C38 C39 H39 119.8 . .
C40 C39 C38 120.4(2) . .
C40 C39 H39 119.8 . .
C39 C40 H40 119.8 . .
C39 C40 C41 120.5(2) . .
C41 C40 H40 119.8 . .
C40 C41 H41 119.1 . .
C42 C41 C40 121.9(2) . .
C42 C41 H41 119.1 . .
C33 C42 C34 119.3(2) . 2_457
C41 C42 C33 118.3(2) . .
C41 C42 C34 122.4(2) . 2_457
C24 C23 C28 119.4(2) . .
C32 C23 C24 121.0(2) . .
C32 C23 C28 119.6(2) . .
C23 C24 C32 119.8(2) . 2_567
C25 C24 C23 118.1(2) . .
C25 C24 C32 122.1(2) . 2_567
C24 C25 H25 118.7 . .
C24 C25 C26 122.5(3) . .
C26 C25 H25 118.7 . .
C25 C26 H26 119.9 . .
C27 C26 C25 120.2(3) . .
C27 C26 H26 119.9 . .
C26 C27 H27 119.6 . .
C26 C27 C28 120.9(2) . .
C28 C27 H27 119.6 . .
C27 C28 C23 118.8(2) . .
C29 C28 C23 119.2(2) . .
C29 C28 C27 122.0(2) . .
C28 C29 H29 119.5 . .
C30 C29 C28 121.0(2) . .
C30 C29 H29 119.5 . .
C29 C30 H30 119.9 . .
C29 C30 C31 120.1(2) . .
C31 C30 H30 119.9 . .
C30 C31 H31 119.0 . .
C32 C31 C30 122.0(3) . .
C32 C31 H31 119.0 . .
C23 C32 C24 119.2(2) . 2_567
C31 C32 C23 118.1(2) . .
C31 C32 C24 122.7(2) . 2_567
F7 P2 F8 177.85(8) . .
F7 P2 F10 89.67(8) . .
F7 P2 F11 89.00(7) . .
F7 P2 F12 90.83(7) . .
F8 P2 F10 89.08(7) . .
F8 P2 F11 89.22(7) . .
F9 P2 F7 91.02(8) . .
F9 P2 F8 90.74(8) . .
F9 P2 F10 91.11(8) . .
F9 P2 F11 179.43(8) . .
F9 P2 F12 91.04(8) . .
F10 P2 F11 88.32(7) . .
F12 P2 F8 90.35(7) . .
F12 P2 F10 177.79(8) . .
F12 P2 F11 89.53(7) . .
F1 P1 F2 179.32(12) . .
F1 P1 F3 90.84(10) . .
F1 P1 F4 90.05(7) . .
F1 P1 F6 90.11(8) . .
F2 P1 F3 88.49(10) . .
F2 P1 F4 89.96(7) . .
F4 P1 F3 89.51(8) . .
F5 P1 F1 90.31(11) . .
F5 P1 F2 90.37(10) . .
F5 P1 F3 178.72(10) . .
F5 P1 F4 89.92(9) . .
F5 P1 F6 91.07(10) . .
F6 P1 F2 89.86(8) . .
F6 P1 F3 89.50(9) . .
F6 P1 F4 178.99(10) . .
N5 C43 C44 179.7(3) . .
C43 C44 H44A 109.5 . .
C43 C44 H44B 109.5 . .
C43 C44 H44C 109.5 . .
H44A C44 H44B 109.5 . .
H44A C44 H44C 109.5 . .
H44B C44 H44C 109.5 . .

loop_
_geom_bond_atom_site_label_1
_geom_bond_atom_site_label_2
_geom_bond_distance
_geom_bond_site_symmetry_2
S1 C14 1.780(2) .
S1 C17 1.716(4) .
S1A C14 1.812(4) .
S1A C17A 1.698(18) .
S2 C15 1.721(5) .
S2 C16 1.762(2) .
S2A C15A 1.687(13) .
S2A C16 1.811(4) .
N1 C8 1.496(3) .
N1 C9 1.344(3) .
N1 C13 1.343(3) .
N2 C14 1.289(4) .
N2 C15 1.360(6) .
N2A C14 1.148(12) .
N2A C15A 1.413(14) .
N3 C16 1.284(4) .
N3 C17 1.356(5) .
N3A C16 1.259(11) .
N3A C17A 1.384(18) .
N4 C1 1.498(2) 2_567
N4 C20 1.349(3) .
N4 C21 1.348(3) .
C1 H1A 0.9900 .
C1 H1B 0.9900 .
C1 C2 1.504(3) .
C2 C3 1.385(3) .
C2 C7 1.391(3) .
C3 H3 0.9500 .
C3 C4 1.385(3) .
C4 H4 0.9500 .
C4 C5 1.397(3) .
C5 C6 1.383(3) .
C5 C8 1.509(3) .
C6 H6 0.9500 .
C6 C7 1.387(3) .
C7 H7 0.9500 .
C8 H8A 0.9900 .
C8 H8B 0.9900 .
C9 H9 0.9500 .
C9 C10 1.370(3) .
C10 H10 0.9500 .
C10 C11 1.388(3) .
C11 C12 1.397(3) .
C11 C14 1.462(3) .
C12 H12 0.9500 .
C12 C13 1.373(3) .
C13 H13 0.9500 .
C15 C17 1.371(9) .
C15A C17A 1.44(3) .
C16 C18 1.463(3) .
C18 C19 1.395(3) .
C18 C22 1.395(3) .
C19 H19 0.9500 .
C19 C20 1.372(3) .
C20 H20 0.9500 .
C21 H21 0.9500 .
C21 C22 1.370(3) .
C22 H22 0.9500 .
C33 C34 1.427(3) .
C33 C38 1.426(3) .
C33 C42 1.430(3) .
C34 C35 1.381(3) .
C34 C42 1.470(3) 2_457
C35 H35 0.9500 .
C35 C36 1.397(4) .
C36 H36 0.9500 .
C36 C37 1.362(4) .
C37 H37 0.9500 .
C37 C38 1.413(3) .
C38 C39 1.414(3) .
C39 H39 0.9500 .
C39 C40 1.362(4) .
C40 H40 0.9500 .
C40 C41 1.397(4) .
C41 H41 0.9500 .
C41 C42 1.390(3) .
C23 C24 1.425(3) .
C23 C28 1.434(3) .
C23 C32 1.424(3) .
C24 C25 1.385(3) .
C24 C32 1.468(3) 2_567
C25 H25 0.9500 .
C25 C26 1.388(4) .
C26 H26 0.9500 .
C26 C27 1.357(4) .
C27 H27 0.9500 .
C27 C28 1.417(4) .
C28 C29 1.407(4) .
C29 H29 0.9500 .
C29 C30 1.355(4) .
C30 H30 0.9500 .
C30 C31 1.406(4) .
C31 H31 0.9500 .
C31 C32 1.391(3) .
P2 F7 1.5891(13) .
P2 F8 1.6013(13) .
P2 F9 1.5852(15) .
P2 F10 1.6024(13) .
P2 F11 1.6181(13) .
P2 F12 1.5898(13) .
P1 F1 1.5893(15) .
P1 F2 1.6018(15) .
P1 F3 1.6077(18) .
P1 F4 1.6030(13) .
P1 F5 1.5717(19) .
P1 F6 1.5979(14) .
N5 C43 1.138(3) .
C43 C44 1.450(3) .
C44 H44A 0.9800 .
C44 H44B 0.9800 .
C44 H44C 0.9800 .
